data_7045508
loop_
_publ_author_name
'Frischhut, Sabine'
'F\"assler, Thomas F'

_publ_section_title
;
 Synthesis of low-oxidation-state germanium clusters comprising a
 functional anchor group - synthesis and characterization of
 [(Ge<sup>0</sup>)<sub>5</sub>(Ge-R)<sub>3</sub>(Ge-(CH<sub>2</sub>)<sub>n</sub>-CH[double
 bond, length as m-dash]CH<sub>2</sub>)] with R =
 Si(SiMe<sub>3</sub>)<sub>3</sub>.
;
_journal_issue 10
_journal_name_full 'Dalton transactions (Cambridge, England : 2003)'
_journal_page_first 3223
_journal_page_last 3226
_journal_paper_doi 10.1039/c8dt00321a
_journal_volume 47
_journal_year 2018
_chemical_formula_moiety 'C32 H90 Ge9 Si12'
_chemical_formula_sum 'C32 H90 Ge9 Si12'
_chemical_formula_weight 1465.42
_chemical_properties_physical Air-sensitive,Moisture-sensitive,Oxygen-sensitive
_space_group_crystal_system orthorhombic
_space_group_IT_number 19
_space_group_name_Hall 'P 2ac 2ab'
_space_group_name_H-M_alt 'P 21 21 21'
_symmetry_space_group_name_Hall 'P 2ac 2ab'
_symmetry_space_group_name_H-M 'P 21 21 21'
_atom_sites_solution_hydrogens geom
_atom_sites_solution_primary direct
_atom_sites_solution_secondary difmap
_audit_creation_method SHELXL-2014/7
_audit_update_record
;
2017-07-28 deposited with the CCDC.
2018-01-26 downloaded from the CCDC.
;
_cell_angle_alpha 90
_cell_angle_beta 90
_cell_angle_gamma 90
_cell_formula_units_Z 4
_cell_length_a 16.0667(7)
_cell_length_b 17.5351(8)
_cell_length_c 23.8145(11)
_cell_measurement_reflns_used 9080
_cell_measurement_temperature 151(2)
_cell_measurement_theta_max 29.88
_cell_measurement_theta_min 2.43
_cell_volume 6709.3(5)
_computing_cell_refinement 'SAINT (Bruker, 2012b)'
_computing_data_collection 'APEX II Control Software (Bruker, 2012a)'
_computing_data_reduction 'SAINT (Bruker, 2012b)'
_computing_molecular_graphics 'Diamond 3.2i (Brandenburg & Putz, 2012)'
_computing_structure_refinement 'SHELXL-2014/7 (Sheldrick, 2015)'
_computing_structure_solution 'SHELXS-97 (Sheldrick, 2008)'
_diffrn_ambient_temperature 151(2)
_diffrn_detector 'CCD plate'
_diffrn_detector_area_resol_mean 16
_diffrn_measured_fraction_theta_full 1.000
_diffrn_measured_fraction_theta_max 1.000
_diffrn_measurement_device '\k-geometry diffractometer'
_diffrn_measurement_device_type 'Bruker APEX-II CCD'
_diffrn_measurement_method '\f- and \w-rotation'
_diffrn_radiation_monochromator graphite
_diffrn_radiation_source 'fine-focus sealed tube'
_diffrn_radiation_type MoK\a
_diffrn_radiation_wavelength 0.71073
_diffrn_reflns_av_R_equivalents 0.0419
_diffrn_reflns_av_unetI/netI 0.0155
_diffrn_reflns_Laue_measured_fraction_full 1.000
_diffrn_reflns_Laue_measured_fraction_max 1.000
_diffrn_reflns_limit_h_max 21
_diffrn_reflns_limit_h_min -21
_diffrn_reflns_limit_k_max 23
_diffrn_reflns_limit_k_min -23
_diffrn_reflns_limit_l_max 31
_diffrn_reflns_limit_l_min -31
_diffrn_reflns_number 286703
_diffrn_reflns_point_group_measured_fraction_full 1.000
_diffrn_reflns_point_group_measured_fraction_max 1.000
_diffrn_reflns_theta_full 25.242
_diffrn_reflns_theta_max 27.998
_diffrn_reflns_theta_min 1.442
_exptl_absorpt_coefficient_mu 4.207
_exptl_absorpt_correction_T_max 0.7462
_exptl_absorpt_correction_T_min 0.6173
_exptl_absorpt_correction_type multi-scan
_exptl_absorpt_process_details
;
absorption correction with SADABS, Bruker AXS Inc., Madison, WI (2001). 
;
_exptl_crystal_colour orange
_exptl_crystal_density_diffrn 1.451
_exptl_crystal_description block
_exptl_crystal_F_000 2952
_exptl_crystal_recrystallization_method 'Re-crystallisation from solvent: toluene'
_exptl_crystal_size_max 0.3
_exptl_crystal_size_mid 0.2
_exptl_crystal_size_min 0.2
_refine_diff_density_max 0.802
_refine_diff_density_min -0.457
_refine_diff_density_rms 0.097
_refine_ls_abs_structure_details
;
 Refined as an inversion twin.
;
_refine_ls_abs_structure_Flack 0.508(5)
_refine_ls_extinction_coef 0.00014(2)
_refine_ls_extinction_expression Fc^*^=kFc[1+0.001xFc^2^\l^3^/sin(2\q)]^-1/4^
_refine_ls_extinction_method 'SHELXL-2014/7 (Sheldrick 2014'
_refine_ls_goodness_of_fit_ref 1.090
_refine_ls_hydrogen_treatment constr
_refine_ls_matrix_type full
_refine_ls_number_parameters 517
_refine_ls_number_reflns 16198
_refine_ls_number_restraints 0
_refine_ls_restrained_S_all 1.090
_refine_ls_R_factor_all 0.0203
_refine_ls_R_factor_gt 0.0174
_refine_ls_shift/su_max 0.001
_refine_ls_shift/su_mean 0.000
_refine_ls_structure_factor_coef Fsqd
_refine_ls_weighting_details 'w=1/[\s^2^(Fo^2^)+(0.0212P)^2^+1.8894P] where P=(Fo^2^+2Fc^2^)/3'
_refine_ls_weighting_scheme calc
_refine_ls_wR_factor_gt 0.0420
_refine_ls_wR_factor_ref 0.0441
_reflns_number_gt 15370
_reflns_number_total 16198
_reflns_threshold_expression 'I > 2\s(I)'
_cod_data_source_file c8dt00321a2.cif
_cod_data_source_block PSF200
_cod_depositor_comments 'Adding full bibliography for 7045508.cif.'
_cod_database_code 7045508
_shelx_shelxl_version_number 2014/7
_shelx_space_group_comment
;
The symmetry employed for this shelxl refinement is uniquely defined
by the following loop, which should always be used as a source of
symmetry information in preference to the above space-group names.
They are only intended as comments.
;

loop_
_space_group_symop_operation_xyz
'x, y, z'
'-x+1/2, -y, z+1/2'
'-x, y+1/2, -z+1/2'
'x+1/2, -y+1/2, -z'

loop_
_atom_site_label
_atom_site_type_symbol
_atom_site_fract_x
_atom_site_fract_y
_atom_site_fract_z
_atom_site_U_iso_or_equiv
_atom_site_adp_type
_atom_site_occupancy
_atom_site_site_symmetry_order
_atom_site_calc_flag
_atom_site_refinement_flags_posn
_atom_site_refinement_flags_adp
_atom_site_refinement_flags_occupancy
_atom_site_disorder_assembly
_atom_site_disorder_group
Ge1 Ge 0.16311(2) 0.27207(2) 0.32944(2) 0.02622(7) Uani 1 1 d . . . . .
Ge2 Ge 0.08192(2) 0.33915(2) 0.25788(2) 0.02371(6) Uani 1 1 d . . . . .
Ge3 Ge 0.14818(2) 0.26678(2) 0.18190(2) 0.02646(7) Uani 1 1 d . . . . .
Ge4 Ge 0.22703(2) 0.18247(2) 0.25448(2) 0.02801(6) Uani 1 1 d . . . . .
Ge5 Ge 0.31663(2) 0.28545(2) 0.30863(2) 0.02659(6) Uani 1 1 d . . . . .
Ge6 Ge 0.18849(2) 0.42037(2) 0.31350(2) 0.02654(6) Uani 1 1 d . . . . .
Ge7 Ge 0.17649(2) 0.41668(2) 0.19126(2) 0.02654(6) Uani 1 1 d . . . . .
Ge8 Ge 0.30397(2) 0.28266(2) 0.18963(2) 0.02586(6) Uani 1 1 d . . . . .
Ge9 Ge 0.30819(2) 0.40445(2) 0.24767(2) 0.02448(6) Uani 1 1 d . . . . .
Si1 Si 0.10766(5) 0.23255(5) 0.41743(3) 0.02493(16) Uani 1 1 d . . . . .
Si2 Si 0.10266(6) 0.33552(6) 0.48021(3) 0.03461(19) Uani 1 1 d . . . . .
Si3 Si 0.19710(7) 0.13435(6) 0.44760(4) 0.0447(3) Uani 1 1 d . . . . .
Si4 Si -0.02568(6) 0.18145(5) 0.40023(4) 0.0387(2) Uani 1 1 d . . . . .
Si5 Si 0.09588(5) 0.22771(5) 0.09246(3) 0.02330(15) Uani 1 1 d . . . . .
Si6 Si -0.03279(5) 0.17069(5) 0.11324(4) 0.0354(2) Uani 1 1 d . . . . .
Si7 Si 0.08601(7) 0.33142(5) 0.03034(4) 0.0375(2) Uani 1 1 d . . . . .
Si8 Si 0.19009(6) 0.13611(5) 0.05785(4) 0.03382(19) Uani 1 1 d . . . . .
Si9 Si 0.42029(4) 0.49222(4) 0.24608(3) 0.02011(12) Uani 1 1 d . . . . .
Si10 Si 0.36558(6) 0.61470(5) 0.23162(4) 0.0371(2) Uani 1 1 d . . . . .
Si11 Si 0.50602(5) 0.45382(5) 0.17142(4) 0.03319(18) Uani 1 1 d . . . . .
Si12 Si 0.48148(6) 0.48451(5) 0.33547(4) 0.03426(19) Uani 1 1 d . . . . .
C1 C 0.0376(3) 0.4141(2) 0.45130(17) 0.0521(10) Uani 1 1 d . . . . .
H1A H 0.0378 0.4572 0.4775 0.078 Uiso 1 1 calc R U . . .
H1B H -0.0196 0.3960 0.4461 0.078 Uiso 1 1 calc R U . . .
H1C H 0.0603 0.4305 0.4151 0.078 Uiso 1 1 calc R U . . .
C2 C 0.2095(3) 0.3729(3) 0.49436(18) 0.0647(12) Uani 1 1 d . . . . .
H2A H 0.2362 0.3868 0.4588 0.097 Uiso 1 1 calc R U . . .
H2B H 0.2426 0.3335 0.5131 0.097 Uiso 1 1 calc R U . . .
H2C H 0.2058 0.4180 0.5186 0.097 Uiso 1 1 calc R U . . .
C3 C 0.0537(3) 0.3021(2) 0.54749(15) 0.0541(10) Uani 1 1 d . . . . .
H3A H 0.0433 0.3460 0.5720 0.081 Uiso 1 1 calc R U . . .
H3B H 0.0914 0.2664 0.5664 0.081 Uiso 1 1 calc R U . . .
H3C H 0.0010 0.2764 0.5392 0.081 Uiso 1 1 calc R U . . .
C4 C 0.3089(3) 0.1633(3) 0.44456(17) 0.0590(11) Uani 1 1 d . . . . .
H4A H 0.3431 0.1247 0.4634 0.088 Uiso 1 1 calc R U . . .
H4B H 0.3160 0.2126 0.4634 0.088 Uiso 1 1 calc R U . . .
H4C H 0.3263 0.1679 0.4053 0.088 Uiso 1 1 calc R U . . .
C5 C 0.1813(3) 0.0488(2) 0.4014(2) 0.0607(12) Uani 1 1 d . . . . .
H5A H 0.1937 0.0624 0.3624 0.091 Uiso 1 1 calc R U . . .
H5B H 0.1234 0.0316 0.4043 0.091 Uiso 1 1 calc R U . . .
H5C H 0.2186 0.0077 0.4135 0.091 Uiso 1 1 calc R U . . .
C6A C 0.1876(9) 0.1199(11) 0.5271(8) 0.063(4) Uani 0.5 1 d . . P A 1
H6A1 H 0.2262 0.0798 0.5392 0.095 Uiso 0.5 1 calc R U P A 1
H6A2 H 0.1305 0.1049 0.5364 0.095 Uiso 0.5 1 calc R U P A 1
H6A3 H 0.2013 0.1676 0.5465 0.095 Uiso 0.5 1 calc R U P A 1
C6B C 0.1577(8) 0.0976(11) 0.5178(6) 0.058(4) Uani 0.5 1 d . . P A 2
H6B1 H 0.1832 0.0480 0.5258 0.087 Uiso 0.5 1 calc R U P A 2
H6B2 H 0.0971 0.0920 0.5163 0.087 Uiso 0.5 1 calc R U P A 2
H6B3 H 0.1726 0.1339 0.5474 0.087 Uiso 0.5 1 calc R U P A 2
C7 C -0.1078(2) 0.2567(2) 0.40017(15) 0.0444(8) Uani 1 1 d . . . . .
H7A H -0.1621 0.2332 0.3929 0.067 Uiso 1 1 calc R U . . .
H7B H -0.0956 0.2941 0.3708 0.067 Uiso 1 1 calc R U . . .
H7C H -0.1088 0.2822 0.4368 0.067 Uiso 1 1 calc R U . . .
C8 C -0.0261(3) 0.1315(3) 0.3304(2) 0.0834(18) Uani 1 1 d . . . . .
H8A H -0.0810 0.1089 0.3238 0.125 Uiso 1 1 calc R U . . .
H8B H 0.0162 0.0912 0.3305 0.125 Uiso 1 1 calc R U . . .
H8C H -0.0136 0.1683 0.3006 0.125 Uiso 1 1 calc R U . . .
C9 C -0.0533(3) 0.1129(3) 0.4578(3) 0.0851(19) Uani 1 1 d . . . . .
H9A H -0.0549 0.1401 0.4938 0.128 Uiso 1 1 calc R U . . .
H9B H -0.0113 0.0724 0.4596 0.128 Uiso 1 1 calc R U . . .
H9C H -0.1080 0.0904 0.4502 0.128 Uiso 1 1 calc R U . . .
C10 C -0.0142(3) 0.0880(3) 0.16096(19) 0.0666(13) Uani 1 1 d . . . . .
H10A H -0.0677 0.0674 0.1737 0.100 Uiso 1 1 calc R U . . .
H10B H 0.0182 0.1048 0.1935 0.100 Uiso 1 1 calc R U . . .
H10C H 0.0166 0.0483 0.1408 0.100 Uiso 1 1 calc R U . . .
C11 C -0.0867(3) 0.1372(2) 0.04825(18) 0.0583(11) Uani 1 1 d . . . . .
H11A H -0.0506 0.1015 0.0280 0.087 Uiso 1 1 calc R U . . .
H11B H -0.0991 0.1811 0.0241 0.087 Uiso 1 1 calc R U . . .
H11C H -0.1387 0.1115 0.0585 0.087 Uiso 1 1 calc R U . . .
C12 C -0.1026(3) 0.2413(3) 0.1485(2) 0.0812(17) Uani 1 1 d . . . . .
H12A H -0.1543 0.2160 0.1600 0.122 Uiso 1 1 calc R U . . .
H12B H -0.1155 0.2828 0.1224 0.122 Uiso 1 1 calc R U . . .
H12C H -0.0746 0.2621 0.1817 0.122 Uiso 1 1 calc R U . . .
C13 C 0.0000(3) 0.3965(2) 0.05261(19) 0.0598(11) Uani 1 1 d . . . . .
H13A H 0.0133 0.4186 0.0893 0.090 Uiso 1 1 calc R U . . .
H13B H -0.0521 0.3676 0.0553 0.090 Uiso 1 1 calc R U . . .
H13C H -0.0064 0.4374 0.0249 0.090 Uiso 1 1 calc R U . . .
C14 C 0.1855(3) 0.3869(3) 0.02736(17) 0.0580(11) Uani 1 1 d . . . . .
H14A H 0.1798 0.4288 0.0004 0.087 Uiso 1 1 calc R U . . .
H14B H 0.2309 0.3532 0.0155 0.087 Uiso 1 1 calc R U . . .
H14C H 0.1980 0.4077 0.0646 0.087 Uiso 1 1 calc R U . . .
C15 C 0.0601(4) 0.2932(3) -0.04112(16) 0.0783(17) Uani 1 1 d . . . . .
H15A H 0.0100 0.2616 -0.0388 0.117 Uiso 1 1 calc R U . . .
H15B H 0.1066 0.2623 -0.0550 0.117 Uiso 1 1 calc R U . . .
H15C H 0.0502 0.3357 -0.0670 0.117 Uiso 1 1 calc R U . . .
C16 C 0.2132(3) 0.0624(3) 0.11227(17) 0.0634(12) Uani 1 1 d . . . . .
H16A H 0.2558 0.0274 0.0981 0.095 Uiso 1 1 calc R U . . .
H16B H 0.1623 0.0339 0.1209 0.095 Uiso 1 1 calc R U . . .
H16C H 0.2335 0.0874 0.1464 0.095 Uiso 1 1 calc R U . . .
C17 C 0.2904(3) 0.1805(3) 0.0354(2) 0.0660(13) Uani 1 1 d . . . . .
H17A H 0.3146 0.2088 0.0669 0.099 Uiso 1 1 calc R U . . .
H17B H 0.2801 0.2155 0.0040 0.099 Uiso 1 1 calc R U . . .
H17C H 0.3291 0.1405 0.0234 0.099 Uiso 1 1 calc R U . . .
C18 C 0.1418(3) 0.0866(3) -0.00392(17) 0.0576(11) Uani 1 1 d . . . . .
H18A H 0.1807 0.0485 -0.0187 0.086 Uiso 1 1 calc R U . . .
H18B H 0.1292 0.1241 -0.0332 0.086 Uiso 1 1 calc R U . . .
H18C H 0.0903 0.0613 0.0079 0.086 Uiso 1 1 calc R U . . .
C19 C 0.4531(2) 0.6812(2) 0.21525(17) 0.0506(9) Uani 1 1 d . . . . .
H19A H 0.4806 0.6650 0.1805 0.076 Uiso 1 1 calc R U . . .
H19B H 0.4934 0.6805 0.2461 0.076 Uiso 1 1 calc R U . . .
H19C H 0.4313 0.7330 0.2105 0.076 Uiso 1 1 calc R U . . .
C20 C 0.2905(3) 0.6164(2) 0.1716(2) 0.0695(14) Uani 1 1 d . . . . .
H20A H 0.2779 0.6693 0.1616 0.104 Uiso 1 1 calc R U . . .
H20B H 0.2390 0.5903 0.1826 0.104 Uiso 1 1 calc R U . . .
H20C H 0.3151 0.5903 0.1392 0.104 Uiso 1 1 calc R U . . .
C21 C 0.3126(3) 0.6486(3) 0.2970(2) 0.0798(16) Uani 1 1 d . . . . .
H21A H 0.3530 0.6511 0.3278 0.120 Uiso 1 1 calc R U . . .
H21B H 0.2678 0.6131 0.3070 0.120 Uiso 1 1 calc R U . . .
H21C H 0.2891 0.6995 0.2906 0.120 Uiso 1 1 calc R U . . .
C22 C 0.5404(2) 0.3530(2) 0.17934(16) 0.0462(8) Uani 1 1 d . . . . .
H22A H 0.5728 0.3378 0.1463 0.069 Uiso 1 1 calc R U . . .
H22B H 0.4915 0.3199 0.1828 0.069 Uiso 1 1 calc R U . . .
H22C H 0.5749 0.3481 0.2131 0.069 Uiso 1 1 calc R U . . .
C23 C 0.6012(3) 0.5150(3) 0.1677(2) 0.0778(16) Uani 1 1 d . . . . .
H23A H 0.6287 0.5156 0.2045 0.117 Uiso 1 1 calc R U . . .
H23B H 0.5853 0.5671 0.1573 0.117 Uiso 1 1 calc R U . . .
H23C H 0.6394 0.4944 0.1395 0.117 Uiso 1 1 calc R U . . .
C24 C 0.4436(3) 0.4617(3) 0.10484(16) 0.0719(14) Uani 1 1 d . . . . .
H24A H 0.4753 0.4399 0.0736 0.108 Uiso 1 1 calc R U . . .
H24B H 0.4317 0.5155 0.0971 0.108 Uiso 1 1 calc R U . . .
H24C H 0.3911 0.4337 0.1092 0.108 Uiso 1 1 calc R U . . .
C25 C 0.5386(3) 0.3927(3) 0.34284(17) 0.0618(12) Uani 1 1 d . . . . .
H25A H 0.5620 0.3890 0.3807 0.093 Uiso 1 1 calc R U . . .
H25B H 0.5837 0.3906 0.3152 0.093 Uiso 1 1 calc R U . . .
H25C H 0.5002 0.3502 0.3365 0.093 Uiso 1 1 calc R U . . .
C26 C 0.3996(3) 0.4885(2) 0.39139(14) 0.0500(9) Uani 1 1 d . . . . .
H26A H 0.3634 0.4437 0.3883 0.075 Uiso 1 1 calc R U . . .
H26B H 0.3664 0.5349 0.3868 0.075 Uiso 1 1 calc R U . . .
H26C H 0.4263 0.4888 0.4284 0.075 Uiso 1 1 calc R U . . .
C27 C 0.5552(3) 0.5664(3) 0.34463(18) 0.0677(13) Uani 1 1 d . . . . .
H27A H 0.5806 0.5638 0.3820 0.102 Uiso 1 1 calc R U . . .
H27B H 0.5247 0.6145 0.3408 0.102 Uiso 1 1 calc R U . . .
H27C H 0.5988 0.5637 0.3159 0.102 Uiso 1 1 calc R U . . .
C28 C -0.03395(17) 0.37131(17) 0.27091(12) 0.0290(6) Uani 1 1 d . . . . .
H28A H -0.0701 0.3257 0.2685 0.035 Uiso 1 1 calc R U . . .
H28B H -0.0382 0.3912 0.3097 0.035 Uiso 1 1 calc R U . . .
C29 C -0.0677(2) 0.43117(19) 0.23119(14) 0.0407(8) Uani 1 1 d . . . . .
H29A H -0.0668 0.4111 0.1923 0.049 Uiso 1 1 calc R U . . .
H29B H -0.0317 0.4769 0.2325 0.049 Uiso 1 1 calc R U . . .
C30 C -0.1575(2) 0.4537(2) 0.24684(19) 0.0520(9) Uani 1 1 d . . . . .
H30A H -0.1582 0.4730 0.2859 0.062 Uiso 1 1 calc R U . . .
H30B H -0.1759 0.4956 0.2219 0.062 Uiso 1 1 calc R U . . .
C31 C -0.2169(2) 0.3892(3) 0.2420(2) 0.0678(13) Uani 1 1 d . . . . .
H31 H -0.2289 0.3701 0.2055 0.081 Uiso 1 1 calc R U . . .
C32 C -0.2541(3) 0.3567(3) 0.2853(3) 0.0896(19) Uani 1 1 d . . . . .
H32A H -0.2433 0.3745 0.3223 0.108 Uiso 1 1 calc R U . . .
H32B H -0.2916 0.3156 0.2795 0.108 Uiso 1 1 calc R U . . .

loop_
_atom_site_aniso_label
_atom_site_aniso_U_11
_atom_site_aniso_U_22
_atom_site_aniso_U_33
_atom_site_aniso_U_23
_atom_site_aniso_U_13
_atom_site_aniso_U_12
Ge1 0.02439(14) 0.03202(16) 0.02227(13) 0.00739(12) 0.00565(11) 0.00315(12)
Ge2 0.01906(12) 0.02792(13) 0.02416(14) 0.00119(11) 0.00092(11) -0.00005(10)
Ge3 0.02355(14) 0.03053(16) 0.02532(14) -0.00713(12) -0.00379(11) -0.00059(11)
Ge4 0.03417(15) 0.02139(12) 0.02848(14) 0.00008(13) 0.00169(13) -0.00269(10)
Ge5 0.02197(13) 0.03262(16) 0.02517(13) 0.00322(12) -0.00215(11) -0.00231(11)
Ge6 0.02575(14) 0.02756(16) 0.02633(14) -0.00525(12) 0.00363(12) -0.00244(11)
Ge7 0.02724(14) 0.02708(15) 0.02529(14) 0.00458(12) -0.00159(12) -0.00367(11)
Ge8 0.02273(13) 0.03113(16) 0.02371(13) -0.00435(12) 0.00450(11) -0.00433(11)
Ge9 0.02081(12) 0.02503(12) 0.02759(13) -0.00094(13) 0.00199(12) -0.00663(9)
Si1 0.0277(4) 0.0261(4) 0.0210(3) 0.0032(3) 0.0059(3) 0.0028(3)
Si2 0.0417(5) 0.0374(5) 0.0246(4) -0.0056(3) 0.0043(3) -0.0015(4)
Si3 0.0518(6) 0.0487(6) 0.0336(5) 0.0182(4) 0.0150(4) 0.0237(5)
Si4 0.0325(5) 0.0314(5) 0.0524(5) -0.0058(4) 0.0186(4) -0.0078(4)
Si5 0.0244(4) 0.0243(4) 0.0212(3) -0.0021(3) -0.0014(3) -0.0014(3)
Si6 0.0266(4) 0.0362(5) 0.0432(5) -0.0112(4) -0.0001(4) -0.0091(3)
Si7 0.0537(6) 0.0324(5) 0.0264(4) 0.0038(3) -0.0064(4) -0.0004(4)
Si8 0.0326(4) 0.0393(5) 0.0296(4) -0.0100(3) 0.0013(3) 0.0059(4)
Si9 0.0188(3) 0.0213(3) 0.0203(3) -0.0010(3) 0.0016(3) -0.0027(2)
Si10 0.0347(4) 0.0239(4) 0.0528(5) 0.0051(3) 0.0063(4) 0.0029(3)
Si11 0.0339(4) 0.0360(4) 0.0297(4) -0.0003(3) 0.0141(3) -0.0010(3)
Si12 0.0340(4) 0.0435(5) 0.0253(4) -0.0068(4) -0.0070(3) -0.0046(4)
C1 0.072(3) 0.0326(19) 0.052(2) -0.0064(16) 0.011(2) 0.0081(18)
C2 0.057(3) 0.084(3) 0.054(2) -0.017(2) 0.001(2) -0.022(2)
C3 0.070(3) 0.059(3) 0.0337(18) -0.0040(17) 0.0152(18) -0.003(2)
C4 0.052(2) 0.074(3) 0.052(2) 0.006(2) -0.0171(19) 0.023(2)
C5 0.057(2) 0.035(2) 0.091(3) 0.009(2) 0.021(2) 0.0150(18)
C6A 0.055(9) 0.087(11) 0.048(8) 0.033(7) 0.014(6) 0.020(7)
C6B 0.063(9) 0.082(11) 0.029(5) 0.029(6) 0.013(6) 0.032(7)
C7 0.0316(16) 0.055(2) 0.0463(19) 0.0011(16) 0.0051(14) -0.0023(15)
C8 0.050(2) 0.089(4) 0.111(4) -0.067(3) 0.021(3) -0.028(2)
C9 0.064(3) 0.051(3) 0.141(5) 0.043(3) 0.054(3) 0.006(2)
C10 0.068(3) 0.069(3) 0.063(3) 0.015(2) -0.005(2) -0.039(2)
C11 0.043(2) 0.057(3) 0.075(3) -0.015(2) -0.026(2) -0.0029(18)
C12 0.041(2) 0.081(3) 0.122(4) -0.054(3) 0.034(3) -0.019(2)
C13 0.070(3) 0.041(2) 0.069(3) 0.0087(19) -0.014(2) 0.015(2)
C14 0.071(3) 0.055(2) 0.047(2) 0.0174(18) 0.009(2) -0.013(2)
C15 0.148(5) 0.056(3) 0.0316(19) 0.0051(18) -0.024(3) 0.000(3)
C16 0.080(3) 0.057(3) 0.053(2) -0.0058(19) -0.001(2) 0.036(2)
C17 0.040(2) 0.085(3) 0.073(3) -0.024(2) 0.024(2) -0.002(2)
C18 0.064(3) 0.056(2) 0.053(2) -0.0287(19) -0.011(2) 0.012(2)
C19 0.057(2) 0.0291(17) 0.066(2) 0.0053(16) 0.0030(19) -0.0078(15)
C20 0.051(2) 0.048(2) 0.109(4) 0.032(2) -0.026(2) 0.0019(18)
C21 0.093(4) 0.047(2) 0.100(4) 0.007(2) 0.055(3) 0.026(2)
C22 0.0415(18) 0.0433(19) 0.054(2) -0.0132(16) 0.0092(16) 0.0075(15)
C23 0.057(3) 0.061(3) 0.115(4) -0.012(3) 0.055(3) -0.019(2)
C24 0.092(4) 0.095(4) 0.0279(19) 0.004(2) 0.008(2) 0.028(3)
C25 0.065(3) 0.072(3) 0.049(2) -0.004(2) -0.027(2) 0.024(2)
C26 0.065(2) 0.058(2) 0.0276(16) -0.0061(16) 0.0033(16) -0.0081(19)
C27 0.064(3) 0.088(3) 0.051(2) -0.015(2) -0.014(2) -0.037(2)
C28 0.0237(13) 0.0314(14) 0.0320(14) 0.0023(11) 0.0037(11) 0.0022(11)
C29 0.0406(17) 0.0367(17) 0.0447(19) 0.0075(13) 0.0026(14) 0.0090(13)
C30 0.0454(19) 0.0487(19) 0.062(2) 0.001(2) -0.002(2) 0.0236(15)
C31 0.0317(18) 0.079(3) 0.093(3) -0.029(3) -0.016(2) 0.0193(19)
C32 0.031(2) 0.078(4) 0.160(6) 0.007(4) 0.002(3) 0.007(2)

loop_
_atom_type_symbol
_atom_type_description
_atom_type_scat_dispersion_real
_atom_type_scat_dispersion_imag
_atom_type_scat_source
C C 0.0033 0.0016 'International Tables Vol C Tables 4.2.6.8 and 6.1.1.4'
H H 0.0000 0.0000 'International Tables Vol C Tables 4.2.6.8 and 6.1.1.4'
Si Si 0.0817 0.0704 'International Tables Vol C Tables 4.2.6.8 and 6.1.1.4'
Ge Ge 0.1547 1.8001 'International Tables Vol C Tables 4.2.6.8 and 6.1.1.4'

loop_
_geom_angle_atom_site_label_1
_geom_angle_atom_site_label_2
_geom_angle_atom_site_label_3
_geom_angle
Si1 Ge1 Ge2 123.60(2)
Si1 Ge1 Ge5 124.41(2)
Ge2 Ge1 Ge5 109.823(14)
Si1 Ge1 Ge4 125.35(2)
Ge2 Ge1 Ge4 91.320(14)
Ge5 Ge1 Ge4 62.237(12)
Si1 Ge1 Ge6 117.89(2)
Ge2 Ge1 Ge6 60.812(12)
Ge5 Ge1 Ge6 74.425(13)
Ge4 Ge1 Ge6 115.719(13)
C28 Ge2 Ge1 122.12(8)
C28 Ge2 Ge3 132.41(9)
Ge1 Ge2 Ge3 91.927(13)
C28 Ge2 Ge7 120.12(8)
Ge1 Ge2 Ge7 111.538(14)
Ge3 Ge2 Ge7 64.149(12)
C28 Ge2 Ge6 112.75(9)
Ge1 Ge2 Ge6 63.647(12)
Ge3 Ge2 Ge6 112.000(14)
Ge7 Ge2 Ge6 68.659(11)
Si5 Ge3 Ge2 130.77(2)
Si5 Ge3 Ge8 116.43(2)
Ge2 Ge3 Ge8 108.622(14)
Si5 Ge3 Ge4 126.87(2)
Ge2 Ge3 Ge4 90.868(13)
Ge8 Ge3 Ge4 62.090(12)
Si5 Ge3 Ge7 114.54(2)
Ge2 Ge3 Ge7 60.289(11)
Ge8 Ge3 Ge7 73.576(12)
Ge4 Ge3 Ge7 114.813(14)
Ge1 Ge4 Ge3 85.424(12)
Ge1 Ge4 Ge5 57.706(11)
Ge3 Ge4 Ge5 101.585(13)
Ge1 Ge4 Ge8 100.648(13)
Ge3 Ge4 Ge8 57.503(11)
Ge5 Ge4 Ge8 64.970(11)
Ge1 Ge5 Ge9 97.816(13)
Ge1 Ge5 Ge4 60.057(12)
Ge9 Ge5 Ge4 104.633(14)
Ge1 Ge5 Ge8 97.131(13)
Ge9 Ge5 Ge8 56.054(11)
Ge4 Ge5 Ge8 57.528(11)
Ge9 Ge6 Ge2 97.273(14)
Ge9 Ge6 Ge1 95.644(13)
Ge2 Ge6 Ge1 55.541(11)
Ge9 Ge6 Ge7 54.697(11)
Ge2 Ge6 Ge7 55.546(10)
Ge1 Ge6 Ge7 96.347(13)
Ge9 Ge7 Ge2 96.995(13)
Ge9 Ge7 Ge3 95.948(13)
Ge2 Ge7 Ge3 55.562(11)
Ge9 Ge7 Ge6 54.093(11)
Ge2 Ge7 Ge6 55.795(11)
Ge3 Ge7 Ge6 96.663(13)
Ge3 Ge8 Ge9 99.120(13)
Ge3 Ge8 Ge4 60.407(12)
Ge9 Ge8 Ge4 104.632(14)
Ge3 Ge8 Ge5 98.368(13)
Ge9 Ge8 Ge5 56.078(12)
Ge4 Ge8 Ge5 57.502(11)
Si9 Ge9 Ge6 121.53(2)
Si9 Ge9 Ge7 125.13(2)
Ge6 Ge9 Ge7 71.210(12)
Si9 Ge9 Ge8 123.82(2)
Ge6 Ge9 Ge8 114.481(13)
Ge7 Ge9 Ge8 76.059(12)
Si9 Ge9 Ge5 120.07(2)
Ge6 Ge9 Ge5 76.977(13)
Ge7 Ge9 Ge5 114.789(13)
Ge8 Ge9 Ge5 67.868(12)
Si2 Si1 Si3 112.92(5)
Si2 Si1 Si4 111.85(4)
Si3 Si1 Si4 109.24(5)
Si2 Si1 Ge1 110.48(4)
Si3 Si1 Ge1 104.65(4)
Si4 Si1 Ge1 107.32(4)
C1 Si2 C2 108.9(2)
C1 Si2 C3 108.15(19)
C2 Si2 C3 109.9(2)
C1 Si2 Si1 110.70(13)
C2 Si2 Si1 110.71(15)
C3 Si2 Si1 108.51(14)
C4 Si3 C5 108.9(2)
C4 Si3 C6B 116.5(4)
C5 Si3 C6B 101.5(6)
C4 Si3 C6A 98.7(4)
C5 Si3 C6A 117.5(6)
C4 Si3 Si1 112.08(14)
C5 Si3 Si1 108.86(14)
C6B Si3 Si1 108.2(5)
C6A Si3 Si1 110.5(6)
C7 Si4 C9 106.63(18)
C7 Si4 C8 109.1(2)
C9 Si4 C8 110.3(3)
C7 Si4 Si1 111.96(12)
C9 Si4 Si1 109.32(19)
C8 Si4 Si1 109.51(14)
Si6 Si5 Si7 113.75(5)
Si6 Si5 Si8 110.42(5)
Si7 Si5 Si8 110.54(4)
Si6 Si5 Ge3 104.10(4)
Si7 Si5 Ge3 111.28(4)
Si8 Si5 Ge3 106.34(4)
C10 Si6 C11 109.5(2)
C10 Si6 C12 109.7(3)
C11 Si6 C12 107.6(2)
C10 Si6 Si5 108.57(14)
C11 Si6 Si5 111.54(15)
C12 Si6 Si5 109.91(14)
C13 Si7 C14 109.0(2)
C13 Si7 C15 108.1(2)
C14 Si7 C15 109.9(2)
C13 Si7 Si5 110.11(14)
C14 Si7 Si5 111.60(14)
C15 Si7 Si5 108.03(15)
C16 Si8 C17 108.4(2)
C16 Si8 C18 107.8(2)
C17 Si8 C18 109.0(2)
C16 Si8 Si5 110.88(13)
C17 Si8 Si5 111.73(15)
C18 Si8 Si5 108.91(14)
Si10 Si9 Si11 111.79(4)
Si10 Si9 Si12 110.03(4)
Si11 Si9 Si12 115.10(4)
Si10 Si9 Ge9 108.19(3)
Si11 Si9 Ge9 105.77(3)
Si12 Si9 Ge9 105.45(4)
C19 Si10 C20 108.46(19)
C19 Si10 C21 108.5(2)
C20 Si10 C21 109.7(2)
C19 Si10 Si9 108.66(13)
C20 Si10 Si9 111.60(15)
C21 Si10 Si9 109.83(15)
C22 Si11 C23 107.9(2)
C22 Si11 C24 108.2(2)
C23 Si11 C24 110.8(3)
C22 Si11 Si9 111.70(12)
C23 Si11 Si9 110.52(15)
C24 Si11 Si9 107.71(15)
C25 Si12 C26 108.1(2)
C25 Si12 C27 109.9(2)
C26 Si12 C27 109.43(19)
C25 Si12 Si9 109.97(13)
C26 Si12 Si9 110.39(13)
C27 Si12 Si9 109.03(14)
Si2 C1 H1A 109.5
Si2 C1 H1B 109.5
H1A C1 H1B 109.5
Si2 C1 H1C 109.5
H1A C1 H1C 109.5
H1B C1 H1C 109.5
Si2 C2 H2A 109.5
Si2 C2 H2B 109.5
H2A C2 H2B 109.5
Si2 C2 H2C 109.5
H2A C2 H2C 109.5
H2B C2 H2C 109.5
Si2 C3 H3A 109.5
Si2 C3 H3B 109.5
H3A C3 H3B 109.5
Si2 C3 H3C 109.5
H3A C3 H3C 109.5
H3B C3 H3C 109.5
Si3 C4 H4A 109.5
Si3 C4 H4B 109.5
H4A C4 H4B 109.5
Si3 C4 H4C 109.5
H4A C4 H4C 109.5
H4B C4 H4C 109.5
Si3 C5 H5A 109.5
Si3 C5 H5B 109.5
H5A C5 H5B 109.5
Si3 C5 H5C 109.5
H5A C5 H5C 109.5
H5B C5 H5C 109.5
Si3 C6A H6A1 109.5
Si3 C6A H6A2 109.5
H6A1 C6A H6A2 109.5
Si3 C6A H6A3 109.5
H6A1 C6A H6A3 109.5
H6A2 C6A H6A3 109.5
Si3 C6B H6B1 109.5
Si3 C6B H6B2 109.5
H6B1 C6B H6B2 109.5
Si3 C6B H6B3 109.5
H6B1 C6B H6B3 109.5
H6B2 C6B H6B3 109.5
Si4 C7 H7A 109.5
Si4 C7 H7B 109.5
H7A C7 H7B 109.5
Si4 C7 H7C 109.5
H7A C7 H7C 109.5
H7B C7 H7C 109.5
Si4 C8 H8A 109.5
Si4 C8 H8B 109.5
H8A C8 H8B 109.5
Si4 C8 H8C 109.5
H8A C8 H8C 109.5
H8B C8 H8C 109.5
Si4 C9 H9A 109.5
Si4 C9 H9B 109.5
H9A C9 H9B 109.5
Si4 C9 H9C 109.5
H9A C9 H9C 109.5
H9B C9 H9C 109.5
Si6 C10 H10A 109.5
Si6 C10 H10B 109.5
H10A C10 H10B 109.5
Si6 C10 H10C 109.5
H10A C10 H10C 109.5
H10B C10 H10C 109.5
Si6 C11 H11A 109.5
Si6 C11 H11B 109.5
H11A C11 H11B 109.5
Si6 C11 H11C 109.5
H11A C11 H11C 109.5
H11B C11 H11C 109.5
Si6 C12 H12A 109.5
Si6 C12 H12B 109.5
H12A C12 H12B 109.5
Si6 C12 H12C 109.5
H12A C12 H12C 109.5
H12B C12 H12C 109.5
Si7 C13 H13A 109.5
Si7 C13 H13B 109.5
H13A C13 H13B 109.5
Si7 C13 H13C 109.5
H13A C13 H13C 109.5
H13B C13 H13C 109.5
Si7 C14 H14A 109.5
Si7 C14 H14B 109.5
H14A C14 H14B 109.5
Si7 C14 H14C 109.5
H14A C14 H14C 109.5
H14B C14 H14C 109.5
Si7 C15 H15A 109.5
Si7 C15 H15B 109.5
H15A C15 H15B 109.5
Si7 C15 H15C 109.5
H15A C15 H15C 109.5
H15B C15 H15C 109.5
Si8 C16 H16A 109.5
Si8 C16 H16B 109.5
H16A C16 H16B 109.5
Si8 C16 H16C 109.5
H16A C16 H16C 109.5
H16B C16 H16C 109.5
Si8 C17 H17A 109.5
Si8 C17 H17B 109.5
H17A C17 H17B 109.5
Si8 C17 H17C 109.5
H17A C17 H17C 109.5
H17B C17 H17C 109.5
Si8 C18 H18A 109.5
Si8 C18 H18B 109.5
H18A C18 H18B 109.5
Si8 C18 H18C 109.5
H18A C18 H18C 109.5
H18B C18 H18C 109.5
Si10 C19 H19A 109.5
Si10 C19 H19B 109.5
H19A C19 H19B 109.5
Si10 C19 H19C 109.5
H19A C19 H19C 109.5
H19B C19 H19C 109.5
Si10 C20 H20A 109.5
Si10 C20 H20B 109.5
H20A C20 H20B 109.5
Si10 C20 H20C 109.5
H20A C20 H20C 109.5
H20B C20 H20C 109.5
Si10 C21 H21A 109.5
Si10 C21 H21B 109.5
H21A C21 H21B 109.5
Si10 C21 H21C 109.5
H21A C21 H21C 109.5
H21B C21 H21C 109.5
Si11 C22 H22A 109.5
Si11 C22 H22B 109.5
H22A C22 H22B 109.5
Si11 C22 H22C 109.5
H22A C22 H22C 109.5
H22B C22 H22C 109.5
Si11 C23 H23A 109.5
Si11 C23 H23B 109.5
H23A C23 H23B 109.5
Si11 C23 H23C 109.5
H23A C23 H23C 109.5
H23B C23 H23C 109.5
Si11 C24 H24A 109.5
Si11 C24 H24B 109.5
H24A C24 H24B 109.5
Si11 C24 H24C 109.5
H24A C24 H24C 109.5
H24B C24 H24C 109.5
Si12 C25 H25A 109.5
Si12 C25 H25B 109.5
H25A C25 H25B 109.5
Si12 C25 H25C 109.5
H25A C25 H25C 109.5
H25B C25 H25C 109.5
Si12 C26 H26A 109.5
Si12 C26 H26B 109.5
H26A C26 H26B 109.5
Si12 C26 H26C 109.5
H26A C26 H26C 109.5
H26B C26 H26C 109.5
Si12 C27 H27A 109.5
Si12 C27 H27B 109.5
H27A C27 H27B 109.5
Si12 C27 H27C 109.5
H27A C27 H27C 109.5
H27B C27 H27C 109.5
C29 C28 Ge2 116.0(2)
C29 C28 H28A 108.3
Ge2 C28 H28A 108.3
C29 C28 H28B 108.3
Ge2 C28 H28B 108.3
H28A C28 H28B 107.4
C28 C29 C30 111.2(3)
C28 C29 H29A 109.4
C30 C29 H29A 109.4
C28 C29 H29B 109.4
C30 C29 H29B 109.4
H29A C29 H29B 108.0
C31 C30 C29 112.8(3)
C31 C30 H30A 109.0
C29 C30 H30A 109.0
C31 C30 H30B 109.0
C29 C30 H30B 109.0
H30A C30 H30B 107.8
C32 C31 C30 123.9(5)
C32 C31 H31 118.0
C30 C31 H31 118.0
C31 C32 H32A 120.0
C31 C32 H32B 120.0
H32A C32 H32B 120.0

loop_
_geom_bond_atom_site_label_1
_geom_bond_atom_site_label_2
_geom_bond_distance
Ge1 Si1 2.3803(8)
Ge1 Ge2 2.4472(4)
Ge1 Ge5 2.5267(4)
Ge1 Ge4 2.5901(4)
Ge1 Ge6 2.6595(5)
Ge2 C28 1.970(3)
Ge2 Ge3 2.4532(4)
Ge2 Ge7 2.5834(4)
Ge2 Ge6 2.5911(4)
Ge3 Si5 2.3901(8)
Ge3 Ge8 2.5252(4)
Ge3 Ge4 2.6034(4)
Ge3 Ge7 2.6768(5)
Ge4 Ge5 2.6450(4)
Ge4 Ge8 2.6457(4)
Ge5 Ge9 2.5455(4)
Ge5 Ge8 2.8415(4)
Ge6 Ge9 2.4967(4)
Ge6 Ge7 2.9182(4)
Ge7 Ge9 2.5156(4)
Ge8 Ge9 2.5447(4)
Ge9 Si9 2.3694(7)
Si1 Si2 2.3455(12)
Si1 Si3 2.3551(12)
Si1 Si4 2.3580(12)
Si2 C1 1.862(4)
Si2 C2 1.868(4)
Si2 C3 1.879(4)
Si3 C4 1.868(5)
Si3 C5 1.878(5)
Si3 C6B 1.899(15)
Si3 C6A 1.917(18)
Si4 C7 1.866(4)
Si4 C9 1.877(4)
Si4 C8 1.879(4)
Si5 Si6 2.3491(11)
Si5 Si7 2.3495(12)
Si5 Si8 2.3560(12)
Si6 C10 1.866(4)
Si6 C11 1.868(4)
Si6 C12 1.870(4)
Si7 C13 1.869(4)
Si7 C14 1.873(4)
Si7 C15 1.876(4)
Si8 C16 1.867(4)
Si8 C17 1.868(4)
Si8 C18 1.876(4)
Si9 Si10 2.3460(11)
Si9 Si11 2.3476(10)
Si9 Si12 2.3488(11)
Si10 C19 1.869(4)
Si10 C20 1.870(4)
Si10 C21 1.872(4)
Si11 C22 1.862(4)
Si11 C23 1.870(4)
Si11 C24 1.882(4)
Si12 C25 1.861(4)
Si12 C26 1.873(4)
Si12 C27 1.874(4)
C1 H1A 0.9800
C1 H1B 0.9800
C1 H1C 0.9800
C2 H2A 0.9800
C2 H2B 0.9800
C2 H2C 0.9800
C3 H3A 0.9800
C3 H3B 0.9800
C3 H3C 0.9800
C4 H4A 0.9800
C4 H4B 0.9800
C4 H4C 0.9800
C5 H5A 0.9800
C5 H5B 0.9800
C5 H5C 0.9800
C6A H6A1 0.9800
C6A H6A2 0.9800
C6A H6A3 0.9800
C6B H6B1 0.9800
C6B H6B2 0.9800
C6B H6B3 0.9800
C7 H7A 0.9800
C7 H7B 0.9800
C7 H7C 0.9800
C8 H8A 0.9800
C8 H8B 0.9800
C8 H8C 0.9800
C9 H9A 0.9800
C9 H9B 0.9800
C9 H9C 0.9800
C10 H10A 0.9800
C10 H10B 0.9800
C10 H10C 0.9800
C11 H11A 0.9800
C11 H11B 0.9800
C11 H11C 0.9800
C12 H12A 0.9800
C12 H12B 0.9800
C12 H12C 0.9800
C13 H13A 0.9800
C13 H13B 0.9800
C13 H13C 0.9800
C14 H14A 0.9800
C14 H14B 0.9800
C14 H14C 0.9800
C15 H15A 0.9800
C15 H15B 0.9800
C15 H15C 0.9800
C16 H16A 0.9800
C16 H16B 0.9800
C16 H16C 0.9800
C17 H17A 0.9800
C17 H17B 0.9800
C17 H17C 0.9800
C18 H18A 0.9800
C18 H18B 0.9800
C18 H18C 0.9800
C19 H19A 0.9800
C19 H19B 0.9800
C19 H19C 0.9800
C20 H20A 0.9800
C20 H20B 0.9800
C20 H20C 0.9800
C21 H21A 0.9800
C21 H21B 0.9800
C21 H21C 0.9800
C22 H22A 0.9800
C22 H22B 0.9800
C22 H22C 0.9800
C23 H23A 0.9800
C23 H23B 0.9800
C23 H23C 0.9800
C24 H24A 0.9800
C24 H24B 0.9800
C24 H24C 0.9800
C25 H25A 0.9800
C25 H25B 0.9800
C25 H25C 0.9800
C26 H26A 0.9800
C26 H26B 0.9800
C26 H26C 0.9800
C27 H27A 0.9800
C27 H27B 0.9800
C27 H27C 0.9800
C28 C29 1.514(4)
C28 H28A 0.9900
C28 H28B 0.9900
C29 C30 1.540(4)
C29 H29A 0.9900
C29 H29B 0.9900
C30 C31 1.485(6)
C30 H30A 0.9900
C30 H30B 0.9900
C31 C32 1.322(7)
C31 H31 0.9500
C32 H32A 0.9500
C32 H32B 0.9500
